data_2108292
loop_
_publ_author_name
'Bugris, V.'
'Dud\'as, Cs.'
'Kutus, B.'
'Harmat, V.'
'Csank\'o, K.'
'Brockhauser, S.'
'P\'alink\'o, I.'
'Turner, Peter'
'Sipos, P.'

_publ_section_title
;
 Crystal and solution structures of calcium complexes relevant to
 problematic waste disposal: calcium gluconate and calcium isosaccharinate
;
_journal_coeditor_code BM5106SUP1
_journal_issue 6
_journal_name_full 'Acta Crystallographica Section B'
_journal_page_first
;
;
_journal_paper_doi 10.1107/S2052520618013720
_journal_volume 74
_journal_year 2018
_chemical_absolute_configuration ad
_chemical_formula_moiety 'Ca 2+, (C6 H11 O7 1-)2, H2 O'
_chemical_formula_sum 'C12 H24 Ca O15'
_chemical_formula_weight 448.39
_space_group_crystal_system orthorhombic
_space_group_IT_number 19
_space_group_name_Hall 'P 2ac 2ab'
_space_group_name_H-M_alt 'P 21 21 21'
_symmetry_cell_setting orthorhombic
_symmetry_Int_Tables_number 19
_symmetry_space_group_name_Hall 'P 2ac 2ab'
_symmetry_space_group_name_H-M 'P 21 21 21'
_atom_sites_solution_hydrogens mixed
_audit_creation_method SHELXL-2017/1
_cell_angle_alpha 90
_cell_angle_beta 90
_cell_angle_gamma 90
_cell_formula_units_Z 4
_cell_length_a 6.71198(9)
_cell_length_b 13.36410(17)
_cell_length_c 19.5439(3)
_cell_measurement_reflns_used 35610
_cell_measurement_temperature 100(1)
_cell_measurement_theta_max 37.8
_cell_measurement_theta_min 2.1
_cell_volume 1753.08(4)
_computing_cell_refinement 'CrysAlisPro 1.171.39.28e (Rigaku OD, 2015)'
_computing_data_collection 'CrysAlisPro 1.171.39.28e (Rigaku OD, 2015)'
_computing_data_reduction 'CrysAlisPro 1.171.39.28e (Rigaku OD, 2015)'
_computing_molecular_graphics
;
  OLEX2 (Dolomanov,O.V.et al., 2009)
  shelXle (H\"ubschle,C.B., et al., 2011)

;
_computing_publication_material
;    
  WinGX (Farrugia, 1999)
;
_computing_structure_refinement 'SHELXL-2017/1 (Sheldrick, 2017)'
_computing_structure_solution 'ShelxT (Sheldrick, 2015)'
_diffrn_ambient_temperature 100(1)
_diffrn_crystal_treatment
;
attached with Exxon Paratone N, to a short length of fibre supported on a 
thin piece of copper wire inserted in a copper mounting pin on a magnetic 
base.  The crystal was quenched in a cold nitrogen gas stream from an 
Oxford Cryosystems Cryostream. 
;
_diffrn_detector 'HyPix-6000HE hybrid photon counting detector'
_diffrn_measured_fraction_theta_full 1.000
_diffrn_measured_fraction_theta_max 0.969
_diffrn_measurement_device 'four-circle diffractometer'
_diffrn_measurement_device_type 'AFC12 kappa'
_diffrn_measurement_method \w
_diffrn_radiation_monochromator mirror
_diffrn_radiation_source 'rotating anode'
_diffrn_radiation_type MoK\a
_diffrn_radiation_wavelength 0.71073
_diffrn_reflns_av_R_equivalents 0.0339
_diffrn_reflns_av_unetI/netI 0.0206
_diffrn_reflns_Laue_measured_fraction_full 1.000
_diffrn_reflns_Laue_measured_fraction_max 0.969
_diffrn_reflns_limit_h_max 11
_diffrn_reflns_limit_h_min -11
_diffrn_reflns_limit_k_max 23
_diffrn_reflns_limit_k_min -22
_diffrn_reflns_limit_l_max 33
_diffrn_reflns_limit_l_min -33
_diffrn_reflns_number 77828
_diffrn_reflns_point_group_measured_fraction_full 1.000
_diffrn_reflns_point_group_measured_fraction_max 0.954
_diffrn_reflns_theta_full 25.242
_diffrn_reflns_theta_max 38.196
_diffrn_reflns_theta_min 1.846
_diffrn_source_type 'Rigaku FRE'
_exptl_absorpt_coefficient_mu 0.440
_exptl_absorpt_correction_T_max 1.00
_exptl_absorpt_correction_T_min 0.898
_exptl_absorpt_correction_type multi-scan
_exptl_absorpt_process_details
;
CrysAlisPro 1.171.39.28e (Rigaku Oxford Diffraction, 2015)
Empirical absorption correction using spherical harmonics,
 implemented in SCALE3 ABSPACK scaling algorithm.
;
_exptl_crystal_colour colourless
_exptl_crystal_density_diffrn 1.699
_exptl_crystal_description block
_exptl_crystal_F_000 944
_exptl_crystal_size_max 0.110
_exptl_crystal_size_mid 0.025
_exptl_crystal_size_min 0.024
_refine_diff_density_max 0.423
_refine_diff_density_min -0.224
_refine_diff_density_rms 0.059
_refine_ls_abs_structure_details
;
 Flack x determined using 3689 quotients [(I+)-(I-)]/[(I+)+(I-)]
 (Parsons, Flack and Wagner, Acta Cryst. B69 (2013) 249-259).
;
_refine_ls_abs_structure_Flack 0.009(5)
_refine_ls_extinction_method none
_refine_ls_goodness_of_fit_ref 1.191
_refine_ls_hydrogen_treatment mixed
_refine_ls_matrix_type full
_refine_ls_number_parameters 301
_refine_ls_number_reflns 9212
_refine_ls_number_restraints 0
_refine_ls_restrained_S_all 1.191
_refine_ls_R_factor_all 0.0254
_refine_ls_R_factor_gt 0.0233
_refine_ls_shift/su_max 0.001
_refine_ls_shift/su_mean 0.000
_refine_ls_structure_factor_coef Fsqd
_refine_ls_weighting_details 'w=1/[\s^2^(Fo^2^)+(0.028P)^2^+0.15P] where P=(Fo^2^+2Fc^2^)/3'
_refine_ls_weighting_scheme calc
_refine_ls_wR_factor_gt 0.0565
_refine_ls_wR_factor_ref 0.0572
_reflns_Friedel_coverage 0.765
_reflns_Friedel_fraction_full 1.000
_reflns_Friedel_fraction_max 0.934
_reflns_number_gt 8854
_reflns_number_total 9212
_reflns_threshold_expression 'I > 2\s(I)'
_cod_data_source_file bm5106sup1.cif
_cod_data_source_block I
_cod_database_code 2108292
_shelx_shelxl_version_number 2017/1
_shelx_space_group_comment
;
The symmetry employed for this shelxl refinement is uniquely defined
by the following loop, which should always be used as a source of
symmetry information in preference to the above space-group names.
They are only intended as comments.
;
_shelx_estimated_absorpt_t_min 0.953
_shelx_estimated_absorpt_t_max 0.990
_oxdiff_exptl_absorpt_empirical_full_min 0.598
_oxdiff_exptl_absorpt_empirical_full_max 2.62
_oxdiff_exptl_absorpt_empirical_details
;
Empirical correction (ABSPACK) includes:
- Absorption correction using spherical harmonics
- Frame scaling
;

loop_
_space_group_symop_operation_xyz
'x, y, z'
'-x+1/2, -y, z+1/2'
'-x, y+1/2, -z+1/2'
'x+1/2, -y+1/2, -z'

loop_
_atom_site_label
_atom_site_type_symbol
_atom_site_fract_x
_atom_site_fract_y
_atom_site_fract_z
_atom_site_U_iso_or_equiv
_atom_site_adp_type
_atom_site_occupancy
_atom_site_site_symmetry_order
_atom_site_calc_flag
_atom_site_refinement_flags_posn
_atom_site_refinement_flags_adp
Ca1 Ca 0.26634(2) 0.24558(2) 0.45839(2) 0.00559(3) Uani 1 1 d . .
O1_1 O -0.00325(11) 0.36936(5) 0.47873(4) 0.00820(12) Uani 1 1 d . .
O1'_1 O -0.08825(12) 0.52935(6) 0.49729(4) 0.01024(13) Uani 1 1 d . .
O2_1 O 0.30646(12) 0.41108(5) 0.40788(4) 0.00861(12) Uani 1 1 d . .
H2O_1 H 0.415(3) 0.4297(16) 0.3921(11) 0.029(5) Uiso 1 1 d . .
O3_1 O 0.40382(12) 0.54686(6) 0.51484(4) 0.00903(12) Uani 1 1 d . .
H3O_1 H 0.376(3) 0.5829(16) 0.5457(11) 0.027(5) Uiso 1 1 d . .
O4_1 O 0.62181(11) 0.54189(6) 0.39736(4) 0.00938(12) Uani 1 1 d . .
H4O_1 H 0.682(3) 0.5440(16) 0.4346(12) 0.032(5) Uiso 1 1 d . .
O5_1 O 0.40248(13) 0.78659(6) 0.42815(5) 0.01419(14) Uani 1 1 d . .
H5O_1 H 0.436(3) 0.8358(15) 0.4490(10) 0.026(5) Uiso 1 1 d . .
O6_1 O 0.79442(14) 0.84239(6) 0.38053(4) 0.01472(15) Uani 1 1 d . .
H6O_1 H 0.848(4) 0.8592(17) 0.3432(12) 0.041(6) Uiso 1 1 d . .
C1_1 C 0.01999(14) 0.46160(7) 0.47064(5) 0.00691(14) Uani 1 1 d . .
C2_1 C 0.18735(14) 0.49597(7) 0.42295(5) 0.00698(14) Uani 1 1 d . .
H2_1 H 0.126021 0.520187 0.379360 0.008 Uiso 1 1 calc R U
C3_1 C 0.30984(14) 0.58110(7) 0.45351(5) 0.00724(13) Uani 1 1 d . .
H3_1 H 0.219473 0.638300 0.464702 0.009 Uiso 1 1 calc R U
C4_1 C 0.47065(14) 0.61679(7) 0.40367(5) 0.00775(14) Uani 1 1 d . .
H4_1 H 0.406700 0.624712 0.357776 0.009 Uiso 1 1 calc R U
C5_1 C 0.56240(15) 0.71782(7) 0.42305(5) 0.00916(15) Uani 1 1 d . .
H5_1 H 0.632923 0.712413 0.467974 0.011 Uiso 1 1 calc R U
C6_1 C 0.70878(17) 0.74677(8) 0.36712(6) 0.01552(18) Uani 1 1 d . .
H6A_1 H 0.815719 0.695909 0.364357 0.019 Uiso 1 1 calc R U
H6B_1 H 0.639006 0.748384 0.322509 0.019 Uiso 1 1 calc R U
O1_2 O -0.38099(11) 0.27294(5) 0.42671(4) 0.00832(12) Uani 1 1 d . .
O1'_2 O -0.33949(12) 0.25678(7) 0.31333(4) 0.01494(14) Uani 1 1 d . .
O2_2 O -0.07710(11) 0.15128(5) 0.45318(4) 0.00669(11) Uani 1 1 d . .
H2O_2 H -0.066(3) 0.1024(16) 0.4680(10) 0.029(5) Uiso 1 1 d . .
O3_2 O 0.12837(10) 0.23842(5) 0.34452(4) 0.00769(11) Uani 1 1 d . .
H3O_2 H 0.106(3) 0.2818(14) 0.3157(9) 0.019(4) Uiso 1 1 d . .
O4_2 O 0.29120(12) 0.08544(6) 0.39830(4) 0.00843(12) Uani 1 1 d . .
H4O_2 H 0.303(3) 0.0406(16) 0.4240(11) 0.028(5) Uiso 1 1 d . .
O5_2 O 0.15867(11) 0.03141(6) 0.22203(4) 0.00836(12) Uani 1 1 d . .
H5O_2 H 0.230(3) 0.0319(14) 0.1905(10) 0.021(5) Uiso 1 1 d . .
O6_2 O 0.51473(12) -0.07791(6) 0.22910(4) 0.01170(13) Uani 1 1 d . .
H6O_2 H 0.463(4) -0.1333(18) 0.2119(11) 0.038(6) Uiso 1 1 d . .
C1_2 C -0.30292(14) 0.23433(7) 0.37394(5) 0.00764(14) Uani 1 1 d . .
C2_2 C -0.15534(13) 0.14770(7) 0.38484(5) 0.00619(13) Uani 1 1 d . .
H2_2 H -0.229146 0.083236 0.379118 0.007 Uiso 1 1 calc R U
C3_2 C 0.01588(14) 0.14960(7) 0.33347(5) 0.00591(13) Uani 1 1 d . .
H3_2 H -0.038312 0.149203 0.285810 0.007 Uiso 1 1 calc R U
C4_2 C 0.16006(14) 0.06178(7) 0.34300(5) 0.00630(13) Uani 1 1 d . .
H4_2 H 0.082714 0.000108 0.354581 0.008 Uiso 1 1 calc R U
C5_2 C 0.28796(14) 0.04182(7) 0.27985(5) 0.00697(14) Uani 1 1 d . .
H5_2 H 0.381065 0.099188 0.272295 0.008 Uiso 1 1 calc R U
C6_2 C 0.40685(16) -0.05408(8) 0.28983(5) 0.01071(16) Uani 1 1 d . .
H6A_2 H 0.500964 -0.045562 0.328393 0.013 Uiso 1 1 calc R U
H6B_2 H 0.315236 -0.109682 0.301240 0.013 Uiso 1 1 calc R U
O1W O 0.10407(12) 0.38372(6) 0.25002(4) 0.01117(13) Uani 1 1 d . .
H1WA H 0.221(4) 0.4016(19) 0.2571(12) 0.039(6) Uiso 1 1 d . .
H1WB H 0.017(3) 0.4288(16) 0.2667(10) 0.027(5) Uiso 1 1 d . .

loop_
_atom_site_aniso_label
_atom_site_aniso_U_11
_atom_site_aniso_U_22
_atom_site_aniso_U_33
_atom_site_aniso_U_23
_atom_site_aniso_U_13
_atom_site_aniso_U_12
Ca1 0.00514(6) 0.00573(6) 0.00589(6) -0.00090(5) -0.00026(5) 0.00022(5)
O1_1 0.0083(3) 0.0061(3) 0.0102(3) 0.0005(2) 0.0019(2) -0.0009(2)
O1'_1 0.0090(3) 0.0080(3) 0.0137(3) -0.0005(2) 0.0034(2) 0.0016(2)
O2_1 0.0081(3) 0.0065(3) 0.0113(3) -0.0010(2) 0.0036(2) 0.0002(2)
O3_1 0.0129(3) 0.0081(3) 0.0061(3) -0.0002(2) -0.0006(2) 0.0006(2)
O4_1 0.0086(3) 0.0104(3) 0.0092(3) -0.0008(2) 0.0017(2) 0.0011(2)
O5_1 0.0133(3) 0.0080(3) 0.0212(4) -0.0029(3) 0.0003(3) 0.0004(3)
O6_1 0.0207(4) 0.0129(3) 0.0105(3) -0.0017(2) 0.0032(3) -0.0099(3)
C1_1 0.0061(3) 0.0071(3) 0.0076(3) 0.0005(3) -0.0001(3) 0.0002(3)
C2_1 0.0067(3) 0.0064(3) 0.0078(3) 0.0006(3) 0.0005(3) 0.0002(3)
C3_1 0.0080(3) 0.0060(3) 0.0077(3) 0.0005(3) 0.0004(3) -0.0003(3)
C4_1 0.0078(3) 0.0071(3) 0.0083(3) 0.0003(3) 0.0009(3) -0.0002(3)
C5_1 0.0099(4) 0.0077(3) 0.0099(4) -0.0001(3) 0.0012(3) -0.0023(3)
C6_1 0.0197(4) 0.0108(4) 0.0161(4) -0.0031(3) 0.0078(3) -0.0080(4)
O1_2 0.0069(3) 0.0092(3) 0.0088(3) -0.0007(2) 0.0013(2) 0.0020(2)
O1'_2 0.0149(3) 0.0215(4) 0.0084(3) 0.0037(3) 0.0001(2) 0.0088(3)
O2_2 0.0083(3) 0.0069(3) 0.0048(2) 0.0004(2) -0.0004(2) 0.0008(2)
O3_2 0.0090(3) 0.0059(3) 0.0082(3) 0.0013(2) -0.0012(2) -0.0014(2)
O4_2 0.0103(3) 0.0082(3) 0.0067(3) -0.0011(2) -0.0037(2) 0.0017(2)
O5_2 0.0073(3) 0.0131(3) 0.0047(2) -0.0012(2) 0.0002(2) 0.0005(2)
O6_2 0.0099(3) 0.0134(3) 0.0118(3) -0.0040(2) 0.0034(3) 0.0016(3)
C1_2 0.0060(3) 0.0086(3) 0.0084(3) 0.0004(3) 0.0002(3) 0.0007(3)
C2_2 0.0060(3) 0.0073(3) 0.0053(3) -0.0007(3) -0.0002(3) 0.0003(3)
C3_2 0.0062(3) 0.0061(3) 0.0055(3) -0.0007(3) 0.0001(3) -0.0001(3)
C4_2 0.0067(3) 0.0068(3) 0.0054(3) -0.0012(3) -0.0008(3) 0.0002(3)
C5_2 0.0063(3) 0.0085(3) 0.0061(3) -0.0015(3) 0.0001(3) 0.0003(3)
C6_2 0.0110(4) 0.0129(4) 0.0083(4) -0.0011(3) 0.0013(3) 0.0054(3)
O1W 0.0097(3) 0.0126(3) 0.0113(3) 0.0015(2) 0.0005(3) 0.0019(3)

loop_
_atom_type_symbol
_atom_type_description
_atom_type_scat_dispersion_real
_atom_type_scat_dispersion_imag
_atom_type_scat_source
C C 0.0033 0.0016 'International Tables Vol C Tables 4.2.6.8 and 6.1.1.4'
H H 0.0000 0.0000 'International Tables Vol C Tables 4.2.6.8 and 6.1.1.4'
O O 0.0106 0.0060 'International Tables Vol C Tables 4.2.6.8 and 6.1.1.4'
Ca Ca 0.2262 0.3064 'International Tables Vol C Tables 4.2.6.8 and 6.1.1.4'

loop_
_geom_angle_atom_site_label_1
_geom_angle_atom_site_label_2
_geom_angle_atom_site_label_3
_geom_angle
_geom_angle_site_symmetry_1
_geom_angle_site_symmetry_3
O3_2 Ca1 O2_1 72.83(3) . .
O3_2 Ca1 O4_2 63.18(2) . .
O2_1 Ca1 O4_2 126.29(2) . .
O3_2 Ca1 O2_2 146.98(3) . 4_556
O2_1 Ca1 O2_2 74.18(3) . 4_556
O4_2 Ca1 O2_2 143.34(3) . 4_556
O3_2 Ca1 O1_2 133.01(2) . 4_556
O2_1 Ca1 O1_2 120.28(2) . 4_556
O4_2 Ca1 O1_2 112.12(3) . 4_556
O2_2 Ca1 O1_2 65.52(2) 4_556 4_556
O3_2 Ca1 O1_2 98.18(2) . 1_655
O2_1 Ca1 O1_2 70.05(2) . 1_655
O4_2 Ca1 O1_2 86.78(3) . 1_655
O2_2 Ca1 O1_2 71.50(2) 4_556 1_655
O1_2 Ca1 O1_2 128.78(2) 4_556 1_655
O3_2 Ca1 O1_1 83.94(2) . .
O2_1 Ca1 O1_1 62.67(2) . .
O4_2 Ca1 O1_1 135.16(3) . .
O2_2 Ca1 O1_1 79.90(2) 4_556 .
O1_2 Ca1 O1_1 68.22(2) 4_556 .
O1_2 Ca1 O1_1 129.70(2) 1_655 .
O3_2 Ca1 O1_1 131.76(2) . 4_556
O2_1 Ca1 O1_1 133.45(3) . 4_556
O4_2 Ca1 O1_1 69.92(2) . 4_556
O2_2 Ca1 O1_1 74.55(2) 4_556 4_556
O1_2 Ca1 O1_1 74.88(2) 4_556 4_556
O1_2 Ca1 O1_1 67.80(2) 1_655 4_556
O1_1 Ca1 O1_1 141.307(12) . 4_556
O3_2 Ca1 O2_2 66.97(2) . .
O2_1 Ca1 O2_2 121.08(2) . .
O4_2 Ca1 O2_2 67.79(2) . .
O2_2 Ca1 O2_2 132.35(2) 4_556 .
O1_2 Ca1 O2_2 68.63(2) 4_556 .
O1_2 Ca1 O2_2 154.17(2) 1_655 .
O1_1 Ca1 O2_2 71.74(2) . .
O1_1 Ca1 O2_2 105.47(2) 4_556 .
O3_2 Ca1 C3_2 24.09(2) . .
O2_1 Ca1 C3_2 96.42(2) . .
O4_2 Ca1 C3_2 47.58(2) . .
O2_2 Ca1 C3_2 168.76(2) 4_556 .
O1_2 Ca1 C3_2 116.09(2) 4_556 .
O1_2 Ca1 C3_2 111.57(2) 1_655 .
O1_1 Ca1 C3_2 90.36(2) . .
O1_1 Ca1 C3_2 116.69(2) 4_556 .
O2_2 Ca1 C3_2 47.47(2) . .
O3_2 Ca1 Ca1 138.476(18) . 4_556
O2_1 Ca1 Ca1 92.78(2) . 4_556
O4_2 Ca1 Ca1 100.113(19) . 4_556
O2_2 Ca1 Ca1 44.620(17) 4_556 4_556
O1_2 Ca1 Ca1 88.103(18) 4_556 4_556
O1_2 Ca1 Ca1 40.869(17) 1_655 4_556
O1_1 Ca1 Ca1 124.358(19) . 4_556
O1_1 Ca1 Ca1 41.365(17) 4_556 4_556
O2_2 Ca1 Ca1 145.151(18) . 4_556
C3_2 Ca1 Ca1 144.120(17) . 4_556
O3_2 Ca1 Ca1 93.332(18) . 4_456
O2_1 Ca1 Ca1 104.311(19) . 4_456
O4_2 Ca1 Ca1 107.35(2) . 4_456
O2_2 Ca1 Ca1 93.469(18) 4_556 4_456
O1_2 Ca1 Ca1 41.026(17) 4_556 4_456
O1_2 Ca1 Ca1 164.798(19) 1_655 4_456
O1_1 Ca1 Ca1 41.741(17) . 4_456
O1_1 Ca1 Ca1 111.179(19) 4_556 4_456
O2_2 Ca1 Ca1 40.838(15) . 4_456
C3_2 Ca1 Ca1 82.757(16) . 4_456
Ca1 Ca1 Ca1 128.166(9) 4_556 4_456
C1_1 O1_1 Ca1 122.99(6) . .
C1_1 O1_1 Ca1 138.00(6) . 4_456
Ca1 O1_1 Ca1 96.90(2) . 4_456
C2_1 O2_1 Ca1 125.41(6) . .
C2_1 O2_1 H2O_1 109.5(15) . .
Ca1 O2_1 H2O_1 121.2(15) . .
C3_1 O3_1 H3O_1 109.8(15) . .
C4_1 O4_1 H4O_1 104.3(15) . .
C5_1 O5_1 H5O_1 110.9(15) . .
C6_1 O6_1 H6O_1 104.6(16) . .
O1_1 C1_1 O1'_1 125.28(9) . .
O1_1 C1_1 C2_1 117.63(8) . .
O1'_1 C1_1 C2_1 117.06(8) . .
O2_1 C2_1 C3_1 111.96(8) . .
O2_1 C2_1 C1_1 107.46(7) . .
C3_1 C2_1 C1_1 112.40(7) . .
O2_1 C2_1 H2_1 108.3 . .
C3_1 C2_1 H2_1 108.3 . .
C1_1 C2_1 H2_1 108.3 . .
O3_1 C3_1 C2_1 109.10(7) . .
O3_1 C3_1 C4_1 108.80(8) . .
C2_1 C3_1 C4_1 111.31(8) . .
O3_1 C3_1 H3_1 109.2 . .
C2_1 C3_1 H3_1 109.2 . .
C4_1 C3_1 H3_1 109.2 . .
O4_1 C4_1 C3_1 109.70(7) . .
O4_1 C4_1 C5_1 110.67(8) . .
C3_1 C4_1 C5_1 113.64(8) . .
O4_1 C4_1 H4_1 107.5 . .
C3_1 C4_1 H4_1 107.5 . .
C5_1 C4_1 H4_1 107.5 . .
O5_1 C5_1 C6_1 112.04(9) . .
O5_1 C5_1 C4_1 106.54(8) . .
C6_1 C5_1 C4_1 107.85(8) . .
O5_1 C5_1 H5_1 110.1 . .
C6_1 C5_1 H5_1 110.1 . .
C4_1 C5_1 H5_1 110.1 . .
O6_1 C6_1 C5_1 110.89(8) . .
O6_1 C6_1 H6A_1 109.5 . .
C5_1 C6_1 H6A_1 109.5 . .
O6_1 C6_1 H6B_1 109.5 . .
C5_1 C6_1 H6B_1 109.5 . .
H6A_1 C6_1 H6B_1 108.0 . .
C1_2 O1_2 Ca1 122.32(6) . 4_456
C1_2 O1_2 Ca1 122.64(6) . 1_455
Ca1 O1_2 Ca1 98.10(3) 4_456 1_455
C2_2 O2_2 Ca1 121.23(5) . 4_456
C2_2 O2_2 Ca1 111.88(5) . .
Ca1 O2_2 Ca1 94.54(2) 4_456 .
C2_2 O2_2 H2O_2 112.4(17) . .
Ca1 O2_2 H2O_2 105.8(16) 4_456 .
Ca1 O2_2 H2O_2 109.4(18) . .
C3_2 O3_2 Ca1 112.13(5) . .
C3_2 O3_2 H3O_2 112.9(13) . .
Ca1 O3_2 H3O_2 132.3(13) . .
C4_2 O4_2 Ca1 120.96(6) . .
C4_2 O4_2 H4O_2 112.2(16) . .
Ca1 O4_2 H4O_2 111.6(15) . .
C5_2 O5_2 H5O_2 104.4(14) . .
C6_2 O6_2 H6O_2 107.7(15) . .
O1'_2 C1_2 O1_2 126.46(9) . .
O1'_2 C1_2 C2_2 116.08(8) . .
O1_2 C1_2 C2_2 117.39(8) . .
O2_2 C2_2 C3_2 109.63(7) . .
O2_2 C2_2 C1_2 109.83(7) . .
C3_2 C2_2 C1_2 112.40(7) . .
O2_2 C2_2 H2_2 108.3 . .
C3_2 C2_2 H2_2 108.3 . .
C1_2 C2_2 H2_2 108.3 . .
O3_2 C3_2 C2_2 108.28(7) . .
O3_2 C3_2 C4_2 106.58(7) . .
C2_2 C3_2 C4_2 112.51(7) . .
O3_2 C3_2 Ca1 43.78(4) . .
C2_2 C3_2 Ca1 84.34(5) . .
C4_2 C3_2 Ca1 83.32(5) . .
O3_2 C3_2 H3_2 109.8 . .
C2_2 C3_2 H3_2 109.8 . .
C4_2 C3_2 H3_2 109.8 . .
Ca1 C3_2 H3_2 153.6 . .
O4_2 C4_2 C5_2 107.68(7) . .
O4_2 C4_2 C3_2 108.14(7) . .
C5_2 C4_2 C3_2 112.99(7) . .
O4_2 C4_2 H4_2 109.3 . .
C5_2 C4_2 H4_2 109.3 . .
C3_2 C4_2 H4_2 109.3 . .
O5_2 C5_2 C6_2 109.70(7) . .
O5_2 C5_2 C4_2 108.31(7) . .
C6_2 C5_2 C4_2 109.77(8) . .
O5_2 C5_2 H5_2 109.7 . .
C6_2 C5_2 H5_2 109.7 . .
C4_2 C5_2 H5_2 109.7 . .
O6_2 C6_2 C5_2 110.34(8) . .
O6_2 C6_2 H6A_2 109.6 . .
C5_2 C6_2 H6A_2 109.6 . .
O6_2 C6_2 H6B_2 109.6 . .
C5_2 C6_2 H6B_2 109.6 . .
H6A_2 C6_2 H6B_2 108.1 . .
H1WA O1W H1WB 111(2) . .

loop_
_geom_bond_atom_site_label_1
_geom_bond_atom_site_label_2
_geom_bond_distance
_geom_bond_site_symmetry_2
Ca1 O3_2 2.4123(7) .
Ca1 O2_1 2.4370(8) .
Ca1 O4_2 2.4467(7) .
Ca1 O2_2 2.4476(7) 4_556
Ca1 O1_2 2.4661(8) 4_556
Ca1 O1_2 2.4739(7) 1_655
Ca1 O1_1 2.4837(7) .
Ca1 O1_1 2.5023(7) 4_556
Ca1 O2_2 2.6291(7) .
Ca1 C3_2 3.2298(9) .
Ca1 Ca1 3.73124(16) 4_556
Ca1 Ca1 3.73124(15) 4_456
O1_1 C1_1 1.2526(11) .
O1'_1 C1_1 1.2724(12) .
O2_1 C2_1 1.4187(12) .
O2_1 H2O_1 0.83(2) .
O3_1 C3_1 1.4297(12) .
O3_1 H3O_1 0.79(2) .
O4_1 C4_1 1.4306(12) .
O4_1 H4O_1 0.83(2) .
O5_1 C5_1 1.4166(13) .
O5_1 H5O_1 0.81(2) .
O6_1 C6_1 1.4255(13) .
O6_1 H6O_1 0.84(2) .
C1_1 C2_1 1.5302(13) .
C2_1 C3_1 1.5255(13) .
C2_1 H2_1 1.0000 .
C3_1 C4_1 1.5301(13) .
C3_1 H3_1 1.0000 .
C4_1 C5_1 1.5315(13) .
C4_1 H4_1 1.0000 .
C5_1 C6_1 1.5198(14) .
C5_1 H5_1 1.0000 .
C6_1 H6A_1 0.9900 .
C6_1 H6B_1 0.9900 .
O1_2 C1_2 1.2667(12) .
O1'_2 C1_2 1.2464(12) .
O2_2 C2_2 1.4361(11) .
O2_2 H2O_2 0.72(2) .
O3_2 C3_2 1.4232(11) .
O3_2 H3O_2 0.821(19) .
O4_2 C4_2 1.4294(12) .
O4_2 H4O_2 0.79(2) .
O5_2 C5_2 1.4316(12) .
O5_2 H5O_2 0.78(2) .
O6_2 C6_2 1.4262(13) .
O6_2 H6O_2 0.88(2) .
C1_2 C2_2 1.5385(13) .
C2_2 C3_2 1.5262(13) .
C2_2 H2_2 1.0000 .
C3_2 C4_2 1.5326(13) .
C3_2 H3_2 1.0000 .
C4_2 C5_2 1.5269(13) .
C4_2 H4_2 1.0000 .
C5_2 C6_2 1.5223(13) .
C5_2 H5_2 1.0000 .
C6_2 H6A_2 0.9900 .
C6_2 H6B_2 0.9900 .
O1W H1WA 0.83(3) .
O1W H1WB 0.90(2) .

loop_
_geom_hbond_atom_site_label_D
_geom_hbond_atom_site_label_H
_geom_hbond_atom_site_label_A
_geom_hbond_distance_DH
_geom_hbond_distance_HA
_geom_hbond_distance_DA
_geom_hbond_angle_DHA
_geom_hbond_site_symmetry_A
_geom_hbond_publ_flag
O2_1 H2O_1 O4_1 0.83(2) 2.04(2) 2.7529(11) 143(2) . yes
O2_1 H2O_1 O6_2 0.83(2) 2.42(2) 2.9376(11) 121.4(18) 3_655 yes
O3_1 H3O_1 O6_1 0.79(2) 1.84(2) 2.6290(11) 175(2) 4_466 yes
O4_1 H4O_1 O1'_1 0.83(2) 1.98(2) 2.7621(11) 156(2) 1_655 yes
O5_1 H5O_1 O1'_1 0.81(2) 2.09(2) 2.8597(11) 160(2) 4_566 yes
O6_1 H6O_1 O1W 0.84(2) 1.88(2) 2.6980(12) 163(2) 3_655 yes
O2_2 H2O_2 O2_1 0.72(2) 2.58(2) 2.9459(10) 114.1(19) 4_456 yes
O2_2 H2O_2 O3_1 0.72(2) 2.03(2) 2.7237(10) 162(2) 4_456 yes
O3_2 H3O_2 O1W 0.821(19) 1.872(19) 2.6849(10) 170.0(19) . yes
O4_2 H4O_2 O1'_1 0.79(2) 1.94(2) 2.6781(11) 156(2) 4_556 yes
O5_2 H5O_2 O4_1 0.78(2) 1.99(2) 2.7631(10) 171(2) 3_645 yes
O6_2 H6O_2 O1'_2 0.88(2) 1.76(2) 2.6367(12) 173(2) 3_545 yes
O1W H1WA O6_2 0.83(3) 1.81(3) 2.6412(11) 172(2) 3_655 yes
O1W H1WB O5_2 0.90(2) 1.82(2) 2.7026(11) 165.4(19) 3 yes

loop_
_geom_torsion_atom_site_label_1
_geom_torsion_atom_site_label_2
_geom_torsion_atom_site_label_3
_geom_torsion_atom_site_label_4
_geom_torsion
_geom_torsion_site_symmetry_1
Ca1 O1_1 C1_1 O1'_1 -159.42(7) .
Ca1 O1_1 C1_1 O1'_1 -0.22(16) 4_456
Ca1 O1_1 C1_1 C2_1 22.82(11) .
Ca1 O1_1 C1_1 C2_1 -177.97(6) 4_456
Ca1 O2_1 C2_1 C3_1 118.55(7) .
Ca1 O2_1 C2_1 C1_1 -5.34(10) .
O1_1 C1_1 C2_1 O2_1 -10.97(11) .
O1'_1 C1_1 C2_1 O2_1 171.09(8) .
O1_1 C1_1 C2_1 C3_1 -134.59(9) .
O1'_1 C1_1 C2_1 C3_1 47.47(11) .
O2_1 C2_1 C3_1 O3_1 -58.88(10) .
C1_1 C2_1 C3_1 O3_1 62.19(10) .
O2_1 C2_1 C3_1 C4_1 61.19(10) .
C1_1 C2_1 C3_1 C4_1 -177.73(7) .
O3_1 C3_1 C4_1 O4_1 49.97(10) .
C2_1 C3_1 C4_1 O4_1 -70.28(10) .
O3_1 C3_1 C4_1 C5_1 -74.50(10) .
C2_1 C3_1 C4_1 C5_1 165.25(8) .
O4_1 C4_1 C5_1 O5_1 -179.94(8) .
C3_1 C4_1 C5_1 O5_1 -55.99(10) .
O4_1 C4_1 C5_1 C6_1 59.61(10) .
C3_1 C4_1 C5_1 C6_1 -176.44(8) .
O5_1 C5_1 C6_1 O6_1 60.77(12) .
C4_1 C5_1 C6_1 O6_1 177.71(9) .
Ca1 O1_2 C1_2 O1'_2 -163.24(8) 4_456
Ca1 O1_2 C1_2 O1'_2 69.65(12) 1_455
Ca1 O1_2 C1_2 C2_2 19.84(11) 4_456
Ca1 O1_2 C1_2 C2_2 -107.27(8) 1_455
Ca1 O2_2 C2_2 C3_2 138.60(6) 4_456
Ca1 O2_2 C2_2 C3_2 28.53(8) .
Ca1 O2_2 C2_2 C1_2 14.63(9) 4_456
Ca1 O2_2 C2_2 C1_2 -95.44(7) .
O1'_2 C1_2 C2_2 O2_2 161.00(9) .
O1_2 C1_2 C2_2 O2_2 -21.77(11) .
O1'_2 C1_2 C2_2 C3_2 38.66(12) .
O1_2 C1_2 C2_2 C3_2 -144.10(8) .
Ca1 O3_2 C3_2 C2_2 60.34(8) .
Ca1 O3_2 C3_2 C4_2 -60.92(7) .
O2_2 C2_2 C3_2 O3_2 -58.43(9) .
C1_2 C2_2 C3_2 O3_2 64.02(9) .
O2_2 C2_2 C3_2 C4_2 59.09(10) .
C1_2 C2_2 C3_2 C4_2 -178.46(7) .
O2_2 C2_2 C3_2 Ca1 -21.26(6) .
C1_2 C2_2 C3_2 Ca1 101.19(7) .
Ca1 O4_2 C4_2 C5_2 121.17(7) .
Ca1 O4_2 C4_2 C3_2 -1.23(9) .
O3_2 C3_2 C4_2 O4_2 38.30(9) .
C2_2 C3_2 C4_2 O4_2 -80.22(9) .
Ca1 C3_2 C4_2 O4_2 0.80(6) .
O3_2 C3_2 C4_2 C5_2 -80.78(9) .
C2_2 C3_2 C4_2 C5_2 160.70(7) .
Ca1 C3_2 C4_2 C5_2 -118.28(7) .
O4_2 C4_2 C5_2 O5_2 -172.27(7) .
C3_2 C4_2 C5_2 O5_2 -52.92(10) .
O4_2 C4_2 C5_2 C6_2 67.99(9) .
C3_2 C4_2 C5_2 C6_2 -172.67(8) .
O5_2 C5_2 C6_2 O6_2 56.45(10) .
C4_2 C5_2 C6_2 O6_2 175.35(8) .

_cod_database_fobs_code 2108292
